data_7110650
loop_
_publ_author_name
'Schmidt, Joseph A. R.'
'Arnold, John'

_publ_section_title
;
 Mono-amidinate complexes stabilized by a new sterically-hindered
 amidine&#x2020;
;
_journal_issue 21
_journal_name_full 'Chemical Communications'
_journal_page_first 2149
_journal_paper_doi 10.1039/a905620c
_journal_year 1999
_chemical_formula_sum 'C37 H55 Li N4'
_chemical_formula_weight 562.81
_space_group_IT_number 61
_symmetry_cell_setting orthorhombic
_symmetry_Int_Tables_number 61
_symmetry_space_group_name_Hall '-P 2ac 2ab'
_symmetry_space_group_name_H-M 'P b c a'
_atom_sites_solution_primary direct
_atom_sites_solution_secondary difmap
_audit_creation_date 'Mon Feb  8 08:41:30 1999'
_audit_creation_method 'from TEXRAY.INF file'
_cell_angle_alpha 90
_cell_angle_beta 90
_cell_angle_gamma 90
_cell_formula_units_Z 8
_cell_length_a 17.7707(4)
_cell_length_b 19.7667(5)
_cell_length_c 20.3416(4)
_cell_measurement_reflns_used 7418
_cell_measurement_temperature 160.2
_cell_measurement_theta_max 45.0
_cell_measurement_theta_min 3.0
_cell_volume 7145.4(3)
_computing_cell_refinement 'MSC/AFC Diffractometer Control'
_computing_data_collection 'MSC/AFC Diffractometer Control'
_computing_data_reduction teXsan
_computing_publication_material teXsan
_computing_structure_refinement teXsan
_diffrn_ambient_temperature 160.2
_diffrn_measurement_device 'Siemens SMART CCD'
_diffrn_measurement_method 'omega scans with profile analysis'
_diffrn_radiation_monochromator graphite
_diffrn_radiation_source 'X-ray tube'
_diffrn_radiation_type 'Mo K\a'
_diffrn_radiation_wavelength 0.7107
_diffrn_reflns_av_R_equivalents 0.0671
_diffrn_reflns_limit_h_max 21
_diffrn_reflns_limit_h_min 0
_diffrn_reflns_limit_k_max 23
_diffrn_reflns_limit_k_min -23
_diffrn_reflns_limit_l_max 23
_diffrn_reflns_limit_l_min -23
_diffrn_reflns_number 34508
_diffrn_reflns_theta_max 26.10
_diffrn_reflns_theta_min 1.5
_exptl_absorpt_coefficient_mu 0.061
_exptl_absorpt_correction_T_max 0.992
_exptl_absorpt_correction_T_min 0.726
_exptl_absorpt_correction_type psi-scan
_exptl_crystal_colour colorless
_exptl_crystal_density_diffrn 1.046
_exptl_crystal_description block
_exptl_crystal_F_000 2464.00
_exptl_crystal_size_max 0.300
_exptl_crystal_size_mid 0.290
_exptl_crystal_size_min 0.230
_refine_diff_density_max 0.19
_refine_diff_density_min -0.18
_refine_ls_extinction_coef 0.00000
_refine_ls_extinction_method none
_refine_ls_goodness_of_fit_obs 1.361
_refine_ls_hydrogen_treatment noref
_refine_ls_matrix_type full
_refine_ls_number_parameters 379
_refine_ls_number_reflns 2561
_refine_ls_number_restraints 0
_refine_ls_R_factor_all 0.056
_refine_ls_R_factor_obs 0.0399
_refine_ls_shift/esd_max 0.0000
_refine_ls_structure_factor_coef F
_refine_ls_weighting_scheme sigma
_refine_ls_wR_factor_obs 0.0428
_reflns_number_observed 2561
_reflns_number_total 7118
_reflns_observed_criterion '3.00 sigma'
_cod_data_source_file 905620csup1.cif
_cod_data_source_block (dimb)Li(TMEDA)
_cod_original_cell_volume 7145.4(2)
_cod_original_sg_symbol_H-M 'P b c a    '
_cod_original_formula_sum 'C37 H55 Li N4 '
_cod_database_code 7110650

loop_
_symmetry_equiv_pos_as_xyz
'   +x,   +y,   +z'
'1/2+x,1/2-y,   -z'
'   -x,1/2+y,1/2-z'
'1/2-x,   -y,1/2+z'
'   -x,   -y,   -z'
'1/2-x,1/2+y,   +z'
'   +x,1/2-y,1/2+z'
'1/2+x,   +y,1/2-z'

loop_
_atom_site_aniso_label
_atom_site_aniso_U_11
_atom_site_aniso_U_22
_atom_site_aniso_U_33
_atom_site_aniso_U_12
_atom_site_aniso_U_13
_atom_site_aniso_U_23
N(1) 0.029(2) 0.043(2) 0.046(2) -0.004(1) 0.002(1) -0.009(1)
N(2) 0.035(2) 0.033(2) 0.031(2) -0.006(1) 0.001(1) -0.005(1)
N(3) 0.035(2) 0.041(2) 0.056(2) 0.003(1) 0.006(2) 0.002(2)
N(4) 0.037(2) 0.038(2) 0.041(2) 0.004(1) -0.003(1) -0.006(1)
C(1) 0.031(2) 0.031(2) 0.034(2) 0.002(2) -0.004(2) 0.005(2)
C(2) 0.037(2) 0.039(2) 0.038(2) -0.006(2) 0.000(2) -0.003(2)
C(3) 0.051(2) 0.059(2) 0.041(2) -0.013(2) -0.003(2) -0.005(2)
C(4) 0.062(2) 0.038(2) 0.048(2) -0.004(2) 0.008(2) -0.007(2)
C(5) 0.041(2) 0.050(2) 0.050(2) -0.014(2) 0.001(2) -0.013(2)
C(6) 0.055(3) 0.088(3) 0.095(4) -0.033(3) 0.009(2) -0.036(3)
C(7) 0.032(2) 0.086(3) 0.057(3) -0.005(2) -0.007(2) -0.008(2)
C(8) 0.025(2) 0.034(2) 0.036(2) -0.002(2) -0.002(1) -0.009(2)
C(9) 0.028(2) 0.035(2) 0.047(2) 0.001(2) -0.002(2) -0.006(2)
C(10) 0.033(2) 0.056(3) 0.057(3) 0.007(2) 0.000(2) -0.003(2)
C(11) 0.035(2) 0.079(3) 0.053(2) 0.008(2) 0.010(2) -0.002(2)
C(12) 0.036(2) 0.065(3) 0.038(2) 0.002(2) 0.005(2) 0.005(2)
C(13) 0.032(2) 0.044(2) 0.034(2) 0.000(2) -0.004(2) -0.004(2)
C(14) 0.023(2) 0.033(2) 0.052(2) 0.004(2) 0.002(2) 0.003(2)
C(15) 0.024(2) 0.033(2) 0.056(2) 0.004(2) -0.002(2) 0.007(2)
C(16) 0.032(2) 0.041(2) 0.059(3) 0.007(2) 0.000(2) 0.016(2)
C(17) 0.032(2) 0.047(3) 0.076(3) 0.013(2) 0.014(2) 0.023(2)
C(18) 0.034(2) 0.029(2) 0.100(4) 0.004(2) 0.007(2) 0.011(2)
C(19) 0.026(2) 0.031(2) 0.082(3) 0.004(2) -0.004(2) -0.003(2)
C(20) 0.040(2) 0.048(2) 0.054(2) -0.006(2) -0.014(2) 0.005(2)
C(21) 0.053(3) 0.065(3) 0.115(4) 0.017(2) 0.028(2) 0.044(3)
C(22) 0.061(3) 0.042(3) 0.108(4) -0.003(2) -0.014(3) -0.018(2)
C(23) 0.035(2) 0.049(2) 0.024(2) 0.001(2) 0.005(2) 0.001(2)
C(24) 0.037(2) 0.053(2) 0.025(2) 0.003(2) -0.002(2) 0.006(2)
C(25) 0.056(2) 0.053(2) 0.031(2) 0.005(2) 0.002(2) 0.003(2)
C(26) 0.045(2) 0.069(3) 0.031(2) 0.012(2) 0.003(2) 0.008(2)
C(27) 0.034(2) 0.079(3) 0.029(2) -0.003(2) -0.004(2) -0.001(2)
C(28) 0.036(2) 0.064(2) 0.026(2) 0.000(2) 0.002(2) -0.004(2)
C(29) 0.062(3) 0.051(2) 0.046(2) -0.005(2) -0.009(2) 0.006(2)
C(30) 0.060(3) 0.101(3) 0.052(3) 0.028(3) -0.003(2) 0.007(2)
C(31) 0.047(2) 0.075(3) 0.041(2) -0.004(2) -0.002(2) -0.017(2)
C(32) 0.049(2) 0.057(3) 0.062(3) 0.005(2) 0.012(2) 0.016(2)
C(33) 0.049(2) 0.074(3) 0.046(2) 0.012(2) 0.008(2) 0.004(2)
C(34) 0.044(2) 0.058(3) 0.074(3) 0.009(2) 0.004(2) 0.004(2)
C(35) 0.070(3) 0.041(2) 0.080(3) -0.005(2) 0.004(2) 0.002(2)
C(36) 0.049(2) 0.058(3) 0.060(3) 0.007(2) -0.004(2) -0.007(2)
C(37) 0.057(2) 0.056(3) 0.062(3) 0.006(2) 0.009(2) -0.017(2)
Li(1) 0.040(3) 0.039(3) 0.049(3) 0.001(3) 0.007(3) 0.000(3)

loop_
_atom_site_label
_atom_site_fract_x
_atom_site_fract_y
_atom_site_fract_z
_atom_site_U_iso_or_equiv
_atom_site_thermal_displace_type
_atom_site_calc_flag
N(1) 0.7557(1) 0.1541(1) 0.1281(1) 0.038 Uij ?
N(2) 0.7345(1) 0.0768(1) 0.0411(1) 0.035 Uij ?
N(3) 0.8221(1) 0.1992(1) -0.0781(1) 0.048 Uij ?
N(4) 0.8997(1) 0.0727(1) -0.0771(1) 0.040 Uij ?
C(1) 0.7150(2) 0.1092(2) 0.0962(2) 0.032 Uij ?
C(2) 0.6904(2) 0.0188(2) 0.0188(2) 0.042 Uij ?
C(3) 0.6732(2) 0.0257(2) -0.0542(2) 0.054 Uij ?
C(4) 0.7339(2) -0.0464(2) 0.0308(2) 0.052 Uij ?
C(5) 0.8331(2) 0.1642(2) 0.1073(2) 0.044 Uij ?
C(6) 0.8613(2) 0.2290(2) 0.1391(2) 0.070 Uij ?
C(7) 0.8827(2) 0.1045(2) 0.1253(2) 0.057 Uij ?
C(8) 0.6384(2) 0.1026(2) 0.1312(2) 0.032 Uij ?
C(9) 0.5767(2) 0.1419(2) 0.1096(2) 0.035 Uij ?
C(10) 0.5106(2) 0.1418(2) 0.1467(2) 0.053 Uij ?
C(11) 0.5040(2) 0.1051(2) 0.2037(2) 0.059 Uij ?
C(12) 0.5641(2) 0.0662(2) 0.2247(2) 0.049 Uij ?
C(13) 0.6311(2) 0.0641(2) 0.1895(2) 0.035 Uij ?
C(14) 0.5777(2) 0.1838(2) 0.0481(2) 0.040 Uij ?
C(15) 0.5423(2) 0.1600(2) -0.0091(2) 0.038 Uij ?
C(16) 0.5430(2) 0.1992(2) -0.0659(2) 0.048 Uij ?
C(17) 0.5762(2) 0.2622(2) -0.0677(2) 0.053 Uij ?
C(18) 0.6071(2) 0.2866(2) -0.0102(2) 0.053 Uij ?
C(19) 0.6077(2) 0.2496(2) 0.0480(2) 0.053 Uij ?
C(20) 0.5010(2) 0.0934(2) -0.0093(2) 0.050 Uij ?
C(21) 0.5797(2) 0.3024(2) -0.1308(2) 0.072 Uij ?
C(22) 0.6384(2) 0.2804(2) 0.1107(2) 0.064 Uij ?
C(23) 0.6929(2) 0.0188(2) 0.2142(1) 0.036 Uij ?
C(24) 0.6893(2) -0.0508(2) 0.2001(1) 0.043 Uij ?
C(25) 0.7485(2) -0.0927(2) 0.2194(2) 0.048 Uij ?
C(26) 0.8101(2) -0.0676(2) 0.2536(2) 0.052 Uij ?
C(27) 0.8094(2) -0.0003(2) 0.2716(1) 0.048 Uij ?
C(28) 0.7517(2) 0.0437(2) 0.2535(2) 0.042 Uij ?
C(29) 0.6229(2) -0.0814(2) 0.1661(2) 0.043 Uij ?
C(30) 0.8768(2) -0.1127(2) 0.2711(2) 0.070 Uij ?
C(31) 0.7516(2) 0.1152(2) 0.2780(2) 0.056 Uij ?
C(32) 0.8890(2) 0.1897(2) -0.1193(2) 0.060 Uij ?
C(33) 0.9006(2) 0.1159(2) -0.1360(2) 0.055 Uij ?
C(34) 0.7534(2) 0.1933(2) -0.1179(2) 0.062 Uij ?
C(35) 0.8235(2) 0.2663(2) -0.0470(2) 0.057 Uij ?
C(36) 0.9670(2) 0.0852(2) -0.0368(2) 0.047 Uij ?
C(37) 0.9000(2) 0.0010(2) -0.0962(2) 0.056 Uij ?
Li(1) 0.8098(3) 0.1105(3) -0.0198(3) 0.045 Uij ?
H(1) 0.644 0.017 0.043 0.050 U c
H(2) 0.650 0.068 -0.062 0.065 U c
H(3) 0.641 -0.010 -0.068 0.065 U c
H(4) 0.719 0.023 -0.078 0.065 U c
H(5) 0.704 -0.084 0.019 0.062 U c
H(6) 0.779 -0.046 0.005 0.062 U c
H(7) 0.748 -0.050 0.076 0.062 U c
H(8) 0.834 0.170 0.060 0.053 U c
H(9) 0.868 0.222 0.184 0.084 U c
H(10) 0.824 0.264 0.132 0.084 U c
H(11) 0.907 0.242 0.119 0.084 U c
H(12) 0.932 0.111 0.108 0.068 U c
H(13) 0.862 0.064 0.107 0.068 U c
H(14) 0.885 0.101 0.172 0.068 U c
H(15) 0.469 0.168 0.132 0.064 U c
H(16) 0.459 0.107 0.229 0.071 U c
H(17) 0.559 0.040 0.264 0.059 U c
H(18) 0.520 0.182 -0.105 0.057 U c
H(19) 0.629 0.330 -0.010 0.063 U c
H(20) 0.452 0.099 0.009 0.060 U c
H(21) 0.496 0.077 -0.053 0.060 U c
H(22) 0.528 0.061 0.016 0.060 U c
H(23) 0.592 0.348 -0.120 0.087 U c
H(24) 0.532 0.300 -0.152 0.087 U c
H(25) 0.617 0.284 -0.158 0.087 U c
H(26) 0.654 0.325 0.102 0.077 U c
H(27) 0.600 0.281 0.143 0.077 U c
H(28) 0.680 0.254 0.126 0.077 U c
H(29) 0.746 -0.140 0.209 0.058 U c
H(30) 0.850 0.017 0.296 0.057 U c
H(31) 0.593 -0.047 0.145 0.052 U c
H(32) 0.639 -0.113 0.133 0.052 U c
H(33) 0.592 -0.106 0.197 0.052 U c
H(34) 0.920 -0.094 0.251 0.084 U c
H(35) 0.867 -0.156 0.254 0.084 U c
H(36) 0.881 -0.114 0.317 0.084 U c
H(37) 0.744 0.145 0.242 0.067 U c
H(38) 0.714 0.120 0.310 0.067 U c
H(39) 0.800 0.125 0.297 0.067 U c
H(40) 0.932 0.206 -0.096 0.072 U c
H(41) 0.883 0.215 -0.159 0.072 U c
H(42) 0.861 0.101 -0.165 0.065 U c
H(43) 0.948 0.110 -0.158 0.065 U c
H(44) 0.754 0.152 -0.141 0.074 U c
H(45) 0.752 0.230 -0.148 0.074 U c
H(46) 0.711 0.196 -0.090 0.074 U c
H(47) 0.823 0.300 -0.080 0.069 U c
H(48) 0.868 0.270 -0.021 0.069 U c
H(49) 0.780 0.271 -0.020 0.069 U c
H(50) 0.967 0.132 -0.023 0.057 U c
H(51) 0.966 0.058 0.001 0.057 U c
H(52) 1.011 0.076 -0.061 0.057 U c
H(53) 0.897 -0.026 -0.058 0.067 U c
H(54) 0.858 -0.008 -0.124 0.067 U c
H(55) 0.945 -0.009 -0.120 0.067 U c

loop_
_atom_type_symbol
_atom_type_oxidation_number
_atom_type_number_in_cell
_atom_type_scat_dispersion_real
_atom_type_scat_dispersion_imag
_atom_type_scat_source
C 0 296 0.003 0.002 'International Tables'
N 0 32 0.006 0.003 'International Tables'
H 0 440 0.000 0.000 'International Tables'
Li 0 8 0.000 0.000 'International Tables'

loop_
_geom_angle_atom_site_label_1
_geom_angle_atom_site_label_2
_geom_angle_atom_site_label_3
_geom_angle
_geom_angle_publ_flag
C(1) N(1) C(5) 118.0(3) yes
C(1) N(2) C(2) 119.9(2) yes
C(1) N(2) Li(1) 123.3(3) yes
C(2) N(2) Li(1) 116.1(3) yes
C(32) N(3) C(34) 110.4(3) yes
C(32) N(3) C(35) 110.4(3) yes
C(32) N(3) Li(1) 107.3(3) yes
C(34) N(3) C(35) 108.7(3) yes
C(34) N(3) Li(1) 99.0(3) yes
C(35) N(3) Li(1) 120.4(3) yes
C(33) N(4) C(36) 110.3(3) yes
C(33) N(4) C(37) 110.2(3) yes
C(33) N(4) Li(1) 104.5(2) yes
C(36) N(4) C(37) 107.9(3) yes
C(36) N(4) Li(1) 104.3(2) yes
C(37) N(4) Li(1) 119.3(3) yes
N(1) C(1) N(2) 126.5(3) yes
N(1) C(1) C(8) 108.4(3) yes
N(2) C(1) C(8) 125.1(3) yes
N(2) C(2) C(3) 109.9(3) yes
N(2) C(2) C(4) 110.0(3) yes
C(3) C(2) C(4) 109.6(3) yes
N(1) C(5) C(6) 107.7(3) yes
N(1) C(5) C(7) 111.9(3) yes
C(6) C(5) C(7) 111.3(3) yes
C(1) C(8) C(9) 119.6(3) yes
C(1) C(8) C(13) 120.9(3) yes
C(9) C(8) C(13) 119.0(3) yes
C(8) C(9) C(10) 118.9(3) yes
C(8) C(9) C(14) 123.6(3) yes
C(10) C(9) C(14) 117.5(3) yes
C(9) C(10) C(11) 122.0(3) yes
C(10) C(11) C(12) 119.3(3) yes
C(11) C(12) C(13) 121.2(3) yes
C(8) C(13) C(12) 119.6(3) yes
C(8) C(13) C(23) 122.3(3) yes
C(12) C(13) C(23) 118.0(3) yes
C(9) C(14) C(15) 120.0(3) yes
C(9) C(14) C(19) 121.2(3) yes
C(15) C(14) C(19) 118.6(3) yes
C(14) C(15) C(16) 119.9(3) yes
C(14) C(15) C(20) 120.9(3) yes
C(16) C(15) C(20) 119.3(3) yes
C(15) C(16) C(17) 121.9(3) yes
C(16) C(17) C(18) 117.7(3) yes
C(16) C(17) C(21) 121.0(4) yes
C(18) C(17) C(21) 121.3(4) yes
C(17) C(18) C(19) 122.6(3) yes
C(14) C(19) C(18) 119.0(4) yes
C(14) C(19) C(22) 120.4(4) yes
C(18) C(19) C(22) 120.5(4) yes
C(13) C(23) C(24) 118.7(3) yes
C(13) C(23) C(28) 121.6(3) yes
C(24) C(23) C(28) 119.6(3) yes
C(23) C(24) C(25) 119.2(3) yes
C(23) C(24) C(29) 121.7(3) yes
C(25) C(24) C(29) 119.0(3) yes
C(24) C(25) C(26) 121.5(3) yes
C(25) C(26) C(27) 118.1(3) yes
C(25) C(26) C(30) 121.3(4) yes
C(27) C(26) C(30) 120.6(3) yes
C(26) C(27) C(28) 122.5(3) yes
C(23) C(28) C(27) 118.6(3) yes
C(23) C(28) C(31) 121.3(3) yes
C(27) C(28) C(31) 120.1(3) yes
N(3) C(32) C(33) 111.2(3) yes
N(4) C(33) C(32) 112.1(3) yes
N(2) Li(1) N(3) 135.2(3) yes
N(2) Li(1) N(4) 138.6(3) yes
N(3) Li(1) N(4) 84.6(2) yes

loop_
_geom_bond_atom_site_label_1
_geom_bond_atom_site_label_2
_geom_bond_distance
_geom_bond_publ_flag
N(1) C(1) 1.316(4) yes
N(1) C(5) 1.453(4) yes
N(2) C(1) 1.337(4) yes
N(2) C(2) 1.461(4) yes
N(2) Li(1) 1.942(6) yes
N(3) C(32) 1.467(4) yes
N(3) C(34) 1.470(4) yes
N(3) C(35) 1.469(4) yes
N(3) Li(1) 2.126(6) yes
N(4) C(33) 1.472(4) yes
N(4) C(36) 1.471(4) yes
N(4) C(37) 1.470(4) yes
N(4) Li(1) 2.115(6) yes
C(1) C(8) 1.542(4) yes
C(2) C(3) 1.522(4) yes
C(2) C(4) 1.523(4) yes
C(5) C(6) 1.519(4) yes
C(5) C(7) 1.518(5) yes
C(8) C(9) 1.415(4) yes
C(8) C(13) 1.414(4) yes
C(9) C(10) 1.395(4) yes
C(9) C(14) 1.499(4) yes
C(10) C(11) 1.373(5) yes
C(11) C(12) 1.383(4) yes
C(12) C(13) 1.391(4) yes
C(13) C(23) 1.504(4) yes
C(14) C(15) 1.404(4) yes
C(14) C(19) 1.405(4) yes
C(15) C(16) 1.393(4) yes
C(15) C(20) 1.509(4) yes
C(16) C(17) 1.377(5) yes
C(17) C(18) 1.380(5) yes
C(17) C(21) 1.512(5) yes
C(18) C(19) 1.392(5) yes
C(19) C(22) 1.515(5) yes
C(23) C(24) 1.406(4) yes
C(23) C(28) 1.405(4) yes
C(24) C(25) 1.395(4) yes
C(24) C(29) 1.495(4) yes
C(25) C(26) 1.388(5) yes
C(26) C(27) 1.380(5) yes
C(26) C(30) 1.525(5) yes
C(27) C(28) 1.393(4) yes
C(28) C(31) 1.500(5) yes
C(32) C(33) 1.512(5) yes
